data_2210804
loop_
_publ_author_name
'Qiu, Xiao-Yang'
'Luo Qiu-Yan'
'Yang, Sen-Lin'
'Liu, Wei-Sheng'

_publ_section_title
;
 (<i>E</i>)-2-Hydroxy-<i>N</i>'-[1-(4-methoxyphenyl)ethylidene]benzohydrazide
;
_journal_coeditor_code WK2022
_journal_issue 10
_journal_name_full 'Acta Crystallographica Section E'
_journal_page_first o4291
_journal_page_last o4292
_journal_paper_doi 10.1107/S1600536806029345
_journal_volume 62
_journal_year 2006
_chemical_formula_iupac 'C16 H16 N2 O3'
_chemical_formula_moiety 'C16 H16 N2 O3'
_chemical_formula_sum 'C16 H16 N2 O3'
_chemical_formula_weight 284.31
_chemical_name_systematic
;
(E)-2-hydroxy-N'-[1-(4-methoxyphenyl)ethylidene]benzohydrazide
;
_space_group_IT_number 19
_symmetry_cell_setting orthorhombic
_symmetry_space_group_name_Hall 'P 2ac 2ab'
_symmetry_space_group_name_H-M 'P 21 21 21'
_atom_sites_solution_hydrogens geom
_atom_sites_solution_primary direct
_atom_sites_solution_secondary difmap
_audit_creation_method SHELXL-97
_cell_angle_alpha 90.00
_cell_angle_beta 90.00
_cell_angle_gamma 90.00
_cell_formula_units_Z 4
_cell_length_a 7.4007(15)
_cell_length_b 11.794(2)
_cell_length_c 16.290(3)
_cell_measurement_reflns_used 1678
_cell_measurement_temperature 298(2)
_cell_measurement_theta_max 26
_cell_measurement_theta_min 4.2
_cell_volume 1421.9(5)
_computing_cell_refinement 'SAINT (Bruker, 1998)'
_computing_data_collection 'SMART (Bruker, 1998)'
_computing_data_reduction SAINT
_computing_molecular_graphics 'SHELXTL (Sheldrick, 1997b)'
_computing_publication_material SHELXTL
_computing_structure_refinement 'SHELXL97 (Sheldrick, 1997a)'
_computing_structure_solution 'SHELXS97 (Sheldrick, 1997a)'
_diffrn_ambient_temperature 298(2)
_diffrn_measured_fraction_theta_full 0.988
_diffrn_measured_fraction_theta_max 0.988
_diffrn_measurement_device_type 'Bruker SMART APEX area-detector'
_diffrn_measurement_method \w
_diffrn_radiation_monochromator graphite
_diffrn_radiation_source 'fine-focus sealed tube'
_diffrn_radiation_type MoK\a
_diffrn_radiation_wavelength 0.71073
_diffrn_reflns_av_R_equivalents 0.0299
_diffrn_reflns_av_sigmaI/netI 0.0468
_diffrn_reflns_limit_h_max 9
_diffrn_reflns_limit_h_min -9
_diffrn_reflns_limit_k_max 15
_diffrn_reflns_limit_k_min -15
_diffrn_reflns_limit_l_max 21
_diffrn_reflns_limit_l_min -21
_diffrn_reflns_number 10760
_diffrn_reflns_theta_full 28.19
_diffrn_reflns_theta_max 28.19
_diffrn_reflns_theta_min 2.13
_diffrn_standards_decay_% 0
_diffrn_standards_interval_count 97
_diffrn_standards_number 3
_exptl_absorpt_coefficient_mu 0.093
_exptl_absorpt_correction_T_max 0.991
_exptl_absorpt_correction_T_min 0.984
_exptl_absorpt_correction_type multi-scan
_exptl_absorpt_process_details '(SADABS; Sheldrick, 1996)'
_exptl_crystal_colour colourless
_exptl_crystal_density_diffrn 1.328
_exptl_crystal_density_method 'not measured'
_exptl_crystal_description block
_exptl_crystal_F_000 600
_exptl_crystal_size_max 0.26
_exptl_crystal_size_mid 0.12
_exptl_crystal_size_min 0.07
_refine_diff_density_max 0.117
_refine_diff_density_min -0.115
_refine_ls_extinction_coef 0.008(2)
_refine_ls_extinction_expression Fc^*^=kFc[1+0.001xFc^2^\l^3^/sin(2\q)]^-1/4^
_refine_ls_extinction_method SHELXL97
_refine_ls_goodness_of_fit_ref 1.031
_refine_ls_hydrogen_treatment constr
_refine_ls_matrix_type full
_refine_ls_number_parameters 193
_refine_ls_number_reflns 1992
_refine_ls_number_restraints 0
_refine_ls_restrained_S_all 1.031
_refine_ls_R_factor_all 0.0604
_refine_ls_R_factor_gt 0.0353
_refine_ls_shift/su_max 0.000
_refine_ls_shift/su_mean 0.000
_refine_ls_structure_factor_coef Fsqd
_refine_ls_weighting_details 'calc w=1/[\s^2^(Fo^2^)+(0.0368P)^2^+0.1085P] where P=(Fo^2^+2Fc^2^)/3'
_refine_ls_weighting_scheme calc
_refine_ls_wR_factor_gt 0.0895
_refine_ls_wR_factor_ref 0.1024
_reflns_number_gt 1341
_reflns_number_total 1992
_reflns_threshold_expression I>2\s(I)
_cod_data_source_file wk2022.cif
_cod_data_source_block I
_cod_depositor_comments
;
The following automatic conversions were performed:
'_symmetry_cell_setting' value 'Orthorhombic' changed to 'orthorhombic'
according to '/home/saulius/struct/CIF-dictionaries/cif_core.dic'
dictionary named 'cif_core.dic' version 2.4.1 from 2010-06-29.

Automatic conversion script
Id: cif_fix_enum 1527 2010-12-29 10:47:43Z saulius 

The following automatic conversions were performed:

'_symmetry_cell_setting' value 'Orthorhombic' changed to
'orthorhombic' according to
/home/saulius/struct/CIF-dictionaries/cif_core.dic dictionary named
'cif_core.dic' version 2.4.1 from 2010-06-29.

Automatic conversion script
Id: cif_fix_values 1715 2011-07-08 13:25:40Z adriana 
;
_cod_original_cell_volume 1421.8(5)
_cod_database_code 2210804

loop_
_symmetry_equiv_pos_as_xyz
'x, y, z'
'-x+1/2, -y, z+1/2'
'-x, y+1/2, -z+1/2'
'x+1/2, -y+1/2, -z'

loop_
_atom_site_type_symbol
_atom_site_label
_atom_site_fract_x
_atom_site_fract_y
_atom_site_fract_z
_atom_site_U_iso_or_equiv
_atom_site_adp_type
_atom_site_calc_flag
_atom_site_refinement_flags
_atom_site_occupancy
N N1 1.0333(3) 0.84602(14) 0.35529(10) 0.0624(5) Uani d . 1
H H1 0.9991 0.7776 0.3455 0.075 Uiso calc R 1
O O1 0.9267(3) 0.69682(13) 0.24793(9) 0.0787(5) Uani d . 1
H H1A 0.8824 0.6399 0.2272 0.118 Uiso calc R 1
C C1 1.0049(3) 0.76118(18) 0.18847(12) 0.0594(5) Uani d . 1
O O2 1.1725(3) 1.00287(13) 0.30866(9) 0.0704(5) Uani d . 1
N N2 1.0173(3) 0.89007(15) 0.43330(10) 0.0632(5) Uani d . 1
C C2 0.9985(4) 0.7269(2) 0.10669(13) 0.0692(6) Uani d . 1
H H2 0.9400 0.6599 0.0925 0.083 Uiso calc R 1
C C3 1.0786(4) 0.7921(2) 0.04704(14) 0.0766(7) Uani d . 1
H H3 1.0742 0.7686 -0.0074 0.092 Uiso calc R 1
O O4 0.8539(3) 1.01502(19) 0.80026(10) 0.0977(7) Uani d . 1
C C4 1.1651(4) 0.8917(2) 0.06683(13) 0.0763(7) Uani d . 1
H H4 1.2190 0.9355 0.0261 0.092 Uiso calc R 1
C C5 1.1711(3) 0.9258(2) 0.14772(14) 0.0670(6) Uani d . 1
H H5 1.2301 0.9929 0.1611 0.080 Uiso calc R 1
C C6 1.0911(3) 0.86257(17) 0.20981(12) 0.0551(5) Uani d . 1
C C7 1.1016(3) 0.90927(18) 0.29476(12) 0.0578(5) Uani d . 1
C C8 0.9673(3) 0.81891(19) 0.48914(13) 0.0577(5) Uani d . 1
C C9 0.9376(3) 0.86631(18) 0.57170(13) 0.0590(5) Uani d . 1
C C10 0.9631(3) 0.8029(2) 0.64255(13) 0.0680(6) Uani d . 1
H H10 0.9977 0.7273 0.6381 0.082 Uiso calc R 1
C C11 0.9382(4) 0.8497(2) 0.71964(14) 0.0737(7) Uani d . 1
H H11 0.9585 0.8061 0.7663 0.088 Uiso calc R 1
C C12 0.8831(4) 0.9611(2) 0.72732(14) 0.0715(7) Uani d . 1
C C13 0.8561(4) 1.0251(2) 0.65774(15) 0.0750(7) Uani d . 1
H H13 0.8190 1.1002 0.6625 0.090 Uiso calc R 1
C C14 0.8836(3) 0.9789(2) 0.58119(13) 0.0661(6) Uani d . 1
H H14 0.8659 1.0236 0.5349 0.079 Uiso calc R 1
C C15 0.8983(5) 0.9563(3) 0.87323(15) 0.1013(10) Uani d . 1
H H15A 0.8289 0.8877 0.8764 0.152 Uiso calc R 1
H H15B 0.8713 1.0033 0.9198 0.152 Uiso calc R 1
H H15C 1.0247 0.9382 0.8731 0.152 Uiso calc R 1
C C16 0.9374(4) 0.69470(19) 0.47364(15) 0.0727(7) Uani d . 1
H H16A 0.8401 0.6852 0.4352 0.109 Uiso calc R 1
H H16B 0.9072 0.6577 0.5243 0.109 Uiso calc R 1
H H16C 1.0456 0.6619 0.4515 0.109 Uiso calc R 1

loop_
_atom_site_aniso_label
_atom_site_aniso_U_11
_atom_site_aniso_U_22
_atom_site_aniso_U_33
_atom_site_aniso_U_12
_atom_site_aniso_U_13
_atom_site_aniso_U_23
N1 0.0800(13) 0.0548(9) 0.0524(9) -0.0006(9) 0.0019(9) -0.0030(8)
O1 0.1087(15) 0.0667(9) 0.0608(9) -0.0212(10) 0.0095(9) -0.0056(8)
C1 0.0644(14) 0.0578(11) 0.0562(11) 0.0041(12) -0.0001(10) 0.0018(10)
O2 0.0884(13) 0.0572(9) 0.0657(9) -0.0069(9) -0.0091(8) 0.0009(7)
N2 0.0744(13) 0.0620(10) 0.0532(9) 0.0035(10) -0.0030(9) -0.0043(8)
C2 0.0839(18) 0.0635(13) 0.0602(12) 0.0029(13) -0.0043(12) -0.0055(11)
C3 0.099(2) 0.0743(15) 0.0563(12) 0.0055(16) -0.0009(13) -0.0039(11)
O4 0.1067(16) 0.1218(16) 0.0645(10) 0.0087(13) 0.0135(10) -0.0210(11)
C4 0.0973(19) 0.0744(15) 0.0573(13) 0.0022(15) 0.0070(13) 0.0086(12)
C5 0.0720(15) 0.0629(13) 0.0661(13) 0.0004(12) 0.0013(12) 0.0037(11)
C6 0.0580(13) 0.0525(11) 0.0546(11) 0.0066(11) -0.0012(9) 0.0010(9)
C7 0.0594(13) 0.0546(11) 0.0593(12) 0.0091(11) -0.0045(10) 0.0014(10)
C8 0.0537(13) 0.0617(12) 0.0576(11) 0.0032(11) -0.0024(10) -0.0029(10)
C9 0.0550(13) 0.0641(13) 0.0579(11) -0.0012(11) -0.0020(10) -0.0002(10)
C10 0.0750(15) 0.0662(12) 0.0629(12) -0.0017(12) 0.0045(12) 0.0016(11)
C11 0.0784(17) 0.0849(16) 0.0577(13) -0.0044(14) 0.0061(11) 0.0063(12)
C12 0.0649(16) 0.0895(17) 0.0602(13) 0.0008(14) 0.0086(11) -0.0126(12)
C13 0.0742(17) 0.0760(15) 0.0747(16) 0.0145(13) 0.0002(13) -0.0112(13)
C14 0.0657(15) 0.0716(14) 0.0608(12) 0.0078(13) -0.0056(11) -0.0009(11)
C15 0.111(2) 0.138(3) 0.0544(14) -0.024(2) 0.0220(15) -0.0117(15)
C16 0.0789(18) 0.0654(14) 0.0739(14) -0.0056(13) 0.0075(12) -0.0049(12)

loop_
_atom_type_symbol
_atom_type_description
_atom_type_scat_dispersion_real
_atom_type_scat_dispersion_imag
_atom_type_scat_source
C C 0.0033 0.0000 'International Tables Vol C Tables 4.2.6.8 and 6.1.1.4'
H H 0.0000 0.0000 'International Tables Vol C Tables 4.2.6.8 and 6.1.1.4'
N N 0.0061 0.0000 'International Tables Vol C Tables 4.2.6.8 and 6.1.1.4'
O O 0.0106 0.0000 'International Tables Vol C Tables 4.2.6.8 and 6.1.1.4'

loop_
_geom_angle_atom_site_label_1
_geom_angle_atom_site_label_2
_geom_angle_atom_site_label_3
_geom_angle
C7 N1 N2 120.18(17)
C7 N1 H1 119.9
N2 N1 H1 119.9
C1 O1 H1A 109.5
O1 C1 C2 120.3(2)
O1 C1 C6 119.61(17)
C2 C1 C6 120.1(2)
C8 N2 N1 115.41(17)
C3 C2 C1 119.9(2)
C3 C2 H2 120.0
C1 C2 H2 120.0
C2 C3 C4 120.9(2)
C2 C3 H3 119.6
C4 C3 H3 119.6
C12 O4 C15 117.8(2)
C3 C4 C5 119.2(2)
C3 C4 H4 120.4
C5 C4 H4 120.4
C4 C5 C6 121.7(2)
C4 C5 H5 119.1
C6 C5 H5 119.1
C5 C6 C1 118.17(19)
C5 C6 C7 117.08(19)
C1 C6 C7 124.74(19)
O2 C7 N1 121.42(19)
O2 C7 C6 121.26(19)
N1 C7 C6 117.31(19)
N2 C8 C9 116.05(19)
N2 C8 C16 123.9(2)
C9 C8 C16 120.1(2)
C10 C9 C14 117.4(2)
C10 C9 C8 122.3(2)
C14 C9 C8 120.3(2)
C11 C10 C9 121.4(2)
C11 C10 H10 119.3
C9 C10 H10 119.3
C12 C11 C10 120.1(2)
C12 C11 H11 120.0
C10 C11 H11 120.0
O4 C12 C13 116.0(2)
O4 C12 C11 124.7(2)
C13 C12 C11 119.3(2)
C14 C13 C12 120.5(2)
C14 C13 H13 119.8
C12 C13 H13 119.8
C13 C14 C9 121.3(2)
C13 C14 H14 119.3
C9 C14 H14 119.3
O4 C15 H15A 109.5
O4 C15 H15B 109.5
H15A C15 H15B 109.5
O4 C15 H15C 109.5
H15A C15 H15C 109.5
H15B C15 H15C 109.5
C8 C16 H16A 109.5
C8 C16 H16B 109.5
H16A C16 H16B 109.5
C8 C16 H16C 109.5
H16A C16 H16C 109.5
H16B C16 H16C 109.5

loop_
_geom_bond_atom_site_label_1
_geom_bond_atom_site_label_2
_geom_bond_distance
N1 C7 1.336(3)
N1 N2 1.378(2)
N1 H1 0.8600
O1 C1 1.360(3)
O1 H1A 0.8200
C1 C2 1.393(3)
C1 C6 1.399(3)
O2 C7 1.243(3)
N2 C8 1.292(3)
C2 C3 1.374(3)
C2 H2 0.9300
C3 C4 1.377(4)
C3 H3 0.9300
O4 C12 1.365(3)
O4 C15 1.414(3)
C4 C5 1.378(3)
C4 H4 0.9300
C5 C6 1.389(3)
C5 H5 0.9300
C6 C7 1.491(3)
C8 C9 1.473(3)
C8 C16 1.503(3)
C9 C10 1.388(3)
C9 C14 1.395(3)
C10 C11 1.384(3)
C10 H10 0.9300
C11 C12 1.381(4)
C11 H11 0.9300
C12 C13 1.377(3)
C13 C14 1.376(3)
C13 H13 0.9300
C14 H14 0.9300
C15 H15A 0.9600
C15 H15B 0.9600
C15 H15C 0.9600
C16 H16A 0.9600
C16 H16B 0.9600
C16 H16C 0.9600

loop_
_geom_hbond_atom_site_label_D
_geom_hbond_atom_site_label_H
_geom_hbond_atom_site_label_A
_geom_hbond_site_symmetry_A
_geom_hbond_distance_DH
_geom_hbond_distance_HA
_geom_hbond_distance_DA
_geom_hbond_angle_DHA
N1 H1 O1 . 0.86 1.93 2.603(2) 134.2
O1 H1A O2 3_745 0.82 1.77 2.573(2) 167.8

loop_
_geom_torsion_atom_site_label_1
_geom_torsion_atom_site_label_2
_geom_torsion_atom_site_label_3
_geom_torsion_atom_site_label_4
_geom_torsion
C7 N1 N2 C8 -173.2(2)
O1 C1 C2 C3 -179.7(2)
C6 C1 C2 C3 0.7(4)
C1 C2 C3 C4 -0.2(4)
C2 C3 C4 C5 0.1(4)
C3 C4 C5 C6 -0.3(4)
C4 C5 C6 C1 0.8(3)
C4 C5 C6 C7 -178.4(2)
O1 C1 C6 C5 179.4(2)
C2 C1 C6 C5 -1.0(3)
O1 C1 C6 C7 -1.5(3)
C2 C1 C6 C7 178.1(2)
N2 N1 C7 O2 9.0(3)
N2 N1 C7 C6 -171.57(18)
C5 C6 C7 O2 2.8(3)
C1 C6 C7 O2 -176.3(2)
C5 C6 C7 N1 -176.6(2)
C1 C6 C7 N1 4.3(3)
N1 N2 C8 C9 -175.98(19)
N1 N2 C8 C16 3.3(3)
N2 C8 C9 C10 -150.6(2)
C16 C8 C9 C10 30.0(3)
N2 C8 C9 C14 28.7(3)
C16 C8 C9 C14 -150.6(2)
C14 C9 C10 C11 -0.7(4)
C8 C9 C10 C11 178.6(2)
C9 C10 C11 C12 1.3(4)
C15 O4 C12 C13 -173.5(2)
C15 O4 C12 C11 5.9(4)
C10 C11 C12 O4 179.7(3)
C10 C11 C12 C13 -0.9(4)
O4 C12 C13 C14 179.4(2)
C11 C12 C13 C14 0.0(4)
C12 C13 C14 C9 0.7(4)
C10 C9 C14 C13 -0.3(4)
C8 C9 C14 C13 -179.6(2)

loop_
_cod_related_entry_id
_cod_related_entry_database
_cod_related_entry_code
1 ChemSpider 7858942
